data_4020162
loop_
_publ_author_name
'Kathryn Hassall'
'Sofia Lobachevsky'
'Jonathan M. White'

_journal_name_full 'Journal of Organic Chemistry'
_journal_page_first 1993
_journal_page_last 1997
_journal_paper_doi 10.1021/jo048384p
_journal_volume 70
_journal_year 2005
_chemical_formula_sum 'C17 H30 F3 N O3 S Si'
_chemical_formula_weight 413.57
_space_group_IT_number 2
_symmetry_cell_setting triclinic
_symmetry_space_group_name_Hall '-P 1'
_symmetry_space_group_name_H-M 'P -1'
_atom_sites_solution_hydrogens geom
_atom_sites_solution_primary direct
_atom_sites_solution_secondary difmap
_cell_angle_alpha 83.686(2)
_cell_angle_beta 75.608(2)
_cell_angle_gamma 70.555(2)
_cell_formula_units_Z 2
_cell_length_a 8.2494(12)
_cell_length_b 10.7414(16)
_cell_length_c 12.6185(18)
_cell_measurement_reflns_used 4616
_cell_measurement_temperature 130(2)
_cell_measurement_theta_max 28.41
_cell_measurement_theta_min 2.57
_cell_volume 1020.8(3)
_diffrn_ambient_temperature 293(2)
_diffrn_detector_area_resol_mean ?
_diffrn_measurement_device_type 'CCD area detector'
_diffrn_measurement_method 'phi and omega scans'
_diffrn_radiation_monochromator graphite
_diffrn_radiation_source 'sealed tube'
_diffrn_radiation_type MoK\a
_diffrn_radiation_wavelength 0.71073
_diffrn_reflns_av_R_equivalents 0.0303
_diffrn_reflns_av_sigmaI/netI 0.0447
_diffrn_reflns_limit_h_max 10
_diffrn_reflns_limit_h_min -10
_diffrn_reflns_limit_k_max 14
_diffrn_reflns_limit_k_min -14
_diffrn_reflns_limit_l_max 16
_diffrn_reflns_limit_l_min -16
_diffrn_reflns_number 8605
_diffrn_reflns_theta_max 28.64
_diffrn_reflns_theta_min 1.67
_diffrn_standards_decay_% ?
_diffrn_standards_interval_count ?
_diffrn_standards_interval_time ?
_diffrn_standards_number ?
_exptl_absorpt_coefficient_mu 0.260
_exptl_absorpt_correction_T_max 1.0
_exptl_absorpt_correction_T_min 0.52
_exptl_absorpt_correction_type multi-scan
_exptl_absorpt_process_details ?
_exptl_crystal_colour colourless
_exptl_crystal_density_diffrn 1.346
_exptl_crystal_density_meas ?
_exptl_crystal_density_method 'not measured'
_exptl_crystal_description block
_exptl_crystal_F_000 440
_exptl_crystal_size_max 0.50
_exptl_crystal_size_mid 0.40
_exptl_crystal_size_min 0.30
_refine_ls_extinction_coef ?
_refine_ls_extinction_method none
_refine_ls_goodness_of_fit_ref 1.040
_refine_ls_hydrogen_treatment mixed
_refine_ls_matrix_type full
_refine_ls_number_parameters 242
_refine_ls_number_reflns 4565
_refine_ls_number_restraints 0
_refine_ls_restrained_S_all 1.040
_refine_ls_R_factor_all 0.0454
_refine_ls_R_factor_gt 0.0400
_refine_ls_shift/su_max 0.001
_refine_ls_shift/su_mean 0.000
_refine_ls_structure_factor_coef Fsqd
_refine_ls_weighting_details 'calc w=1/[\s^2^(Fo^2^)+(0.0526P)^2^+0.3339P] where P=(Fo^2^+2Fc^2^)/3'
_refine_ls_weighting_scheme calc
_refine_ls_wR_factor_gt 0.1065
_refine_ls_wR_factor_ref 0.1104
_reflns_number_gt 4017
_reflns_number_total 4565
_reflns_threshold_expression >2sigma(I)
_cod_depositor_comments
;
The following automatic conversions were performed:
'_symmetry_cell_setting' value 'Triclinic' changed to 'triclinic'
according to '/home/saulius/struct/CIF-dictionaries/cif_core.dic'
dictionary named 'cif_core.dic' version 2.4.1 from
2010-06-29.

'_exptl_absorpt_correction_type' value 'multiscan' changed to
'multi-scan' according to
'/home/saulius/struct/CIF-dictionaries/cif_core.dic' dictionary named
'cif_core.dic' version 2.4.1 from 2010-06-29.

Automatic conversion script
Id: cif_fix_enum 1527 2010-12-29 10:47:43Z saulius 
;
_cod_database_code 4020162

loop_
_symmetry_equiv_pos_as_xyz
'x, y, z'
'-x, -y, -z'

loop_
_atom_site_label
_atom_site_type_symbol
_atom_site_fract_x
_atom_site_fract_y
_atom_site_fract_z
_atom_site_U_iso_or_equiv
_atom_site_adp_type
_atom_site_occupancy
_atom_site_symmetry_multiplicity
_atom_site_calc_flag
_atom_site_refinement_flags
_atom_site_disorder_assembly
_atom_site_disorder_group
S1 S 0.04880(5) 0.22551(4) 0.11914(3) 0.02356(12) Uani 1 1 d . . .
F3 F 0.02910(15) 0.07376(10) 0.29646(9) 0.0403(3) Uani 1 1 d . . .
F2 F -0.16311(14) 0.26684(12) 0.31368(9) 0.0466(3) Uani 1 1 d . . .
O1 O -0.00820(17) 0.36711(12) 0.10480(11) 0.0373(3) Uani 1 1 d . . .
O2 O -0.0597(2) 0.16294(14) 0.08723(12) 0.0432(3) Uani 1 1 d . . .
C17 C 0.0037(2) 0.20071(16) 0.26753(14) 0.0280(4) Uani 1 1 d . . .
O3 O 0.23553(17) 0.16057(16) 0.08658(12) 0.0483(4) Uani 1 1 d . . .
F1 F 0.10692(17) 0.24137(12) 0.31145(10) 0.0500(3) Uani 1 1 d . . .
Si1 Si 0.40475(5) 0.24114(4) 0.68847(3) 0.01729(11) Uani 1 1 d . . .
N1 N 0.60926(16) 0.31511(13) 0.90173(10) 0.0199(3) Uani 1 1 d . . .
C10 C 0.2941(2) 0.10907(15) 0.71732(13) 0.0235(3) Uani 1 1 d . . .
H10 H 0.2909 0.0806 0.6469 0.028 Uiso 1 1 calc R . .
C5 C 0.7202(2) 0.37472(17) 0.92117(13) 0.0265(3) Uani 1 1 d . . .
H5 H 0.8061 0.3280 0.9593 0.032 Uiso 1 1 calc R . .
C6 C 0.35669(19) 0.31521(15) 0.82992(12) 0.0210(3) Uani 1 1 d . . .
H6A H 0.2392 0.3792 0.8427 0.025 Uiso 1 1 calc R . .
H6B H 0.3542 0.2448 0.8849 0.025 Uiso 1 1 calc R . .
C1 C 0.47858(19) 0.38025(15) 0.84838(12) 0.0199(3) Uani 1 1 d . . .
C7 C 0.3097(2) 0.38036(15) 0.59309(13) 0.0220(3) Uani 1 1 d . . .
H7 H 0.3655 0.4478 0.5934 0.026 Uiso 1 1 calc R . .
C13 C 0.65038(19) 0.16428(16) 0.63442(13) 0.0234(3) Uani 1 1 d . . .
H13 H 0.6968 0.1121 0.6953 0.028 Uiso 1 1 calc R . .
C14 C 0.6964(2) 0.06736(17) 0.54175(14) 0.0282(3) Uani 1 1 d . . .
H14A H 0.6616 0.1154 0.4779 0.042 Uiso 1 1 calc R . .
H14B H 0.6349 0.0038 0.5650 0.042 Uiso 1 1 calc R . .
H14C H 0.8213 0.0226 0.5246 0.042 Uiso 1 1 calc R . .
C16 C 0.6313(2) 0.17728(16) 0.94360(13) 0.0265(3) Uani 1 1 d . . .
H16A H 0.7309 0.1465 0.9769 0.040 Uiso 1 1 calc R . .
H16B H 0.6504 0.1218 0.8840 0.040 Uiso 1 1 calc R . .
H16C H 0.5268 0.1743 0.9969 0.040 Uiso 1 1 calc R . .
C8 C 0.1100(2) 0.44842(17) 0.62984(15) 0.0313(4) Uani 1 1 d . . .
H8A H 0.0757 0.5282 0.5869 0.047 Uiso 1 1 calc R . .
H8B H 0.0808 0.4692 0.7057 0.047 Uiso 1 1 calc R . .
H8C H 0.0485 0.3903 0.6199 0.047 Uiso 1 1 calc R . .
C3 C 0.5788(2) 0.57052(17) 0.83030(14) 0.0322(4) Uani 1 1 d . . .
H3 H 0.5689 0.6568 0.8050 0.039 Uiso 1 1 calc R . .
C11 C 0.1033(2) 0.15763(18) 0.78522(15) 0.0315(4) Uani 1 1 d . . .
H11A H 0.0548 0.0861 0.7986 0.047 Uiso 1 1 calc R . .
H11B H 0.0335 0.2280 0.7457 0.047 Uiso 1 1 calc R . .
H11C H 0.1024 0.1891 0.8537 0.047 Uiso 1 1 calc R . .
C15 C 0.7513(2) 0.26479(19) 0.59730(15) 0.0332(4) Uani 1 1 d . . .
H15A H 0.8747 0.2186 0.5720 0.050 Uiso 1 1 calc R . .
H15B H 0.7349 0.3181 0.6578 0.050 Uiso 1 1 calc R . .
H15C H 0.7073 0.3203 0.5390 0.050 Uiso 1 1 calc R . .
C4 C 0.7088(2) 0.50156(18) 0.88600(14) 0.0313(4) Uani 1 1 d . . .
H4 H 0.7865 0.5409 0.8991 0.038 Uiso 1 1 calc R . .
C2 C 0.4650(2) 0.51041(16) 0.81287(13) 0.0270(3) Uani 1 1 d . . .
H2 H 0.3767 0.5575 0.7766 0.032 Uiso 1 1 calc R . .
C9 C 0.3536(3) 0.34010(19) 0.47363(14) 0.0358(4) Uani 1 1 d . . .
H9A H 0.3124 0.2673 0.4701 0.054 Uiso 1 1 calc R . .
H9B H 0.4791 0.3143 0.4454 0.054 Uiso 1 1 calc R . .
H9C H 0.2969 0.4135 0.4306 0.054 Uiso 1 1 calc R . .
C12 C 0.3985(2) -0.01249(18) 0.77707(17) 0.0384(4) Uani 1 1 d . . .
H12A H 0.4064 0.0134 0.8456 0.058 Uiso 1 1 calc R . .
H12B H 0.5150 -0.0489 0.7326 0.058 Uiso 1 1 calc R . .
H12C H 0.3391 -0.0777 0.7903 0.058 Uiso 1 1 calc R . .
